data_2008450
loop_
_publ_author_name
'Billodeaux, Damon R.'
'Fronczek, Frank R.'
'D\"ur\"u\,st, Ya\;sar'

_publ_section_title
;
 Two novel 3,4-disubstituted 1,2,4-oxadiazole-5(4<i>H</i>)-thiones
;
_journal_issue 5
_journal_name_full 'Acta Crystallographica Section C'
_journal_page_first 761
_journal_page_last 764
_journal_paper_doi 10.1107/S0108270199000475
_journal_volume 55
_journal_year 1999
_chemical_formula_moiety C10H11N3OS
_chemical_formula_sum 'C10 H11 N3 O S'
_chemical_formula_weight 221.28
_chemical_melting_point 337.5(5)
_chemical_name_systematic
;
3-(2-pyridyl)-4-n-propyl-1,2,4-oxadiazoline-5-thione
;
_space_group_IT_number 2
_symmetry_cell_setting triclinic
_symmetry_space_group_name_Hall '-P 1'
_symmetry_space_group_name_H-M 'P -1'
_cell_angle_alpha 112.890(10)
_cell_angle_beta 112.029(9)
_cell_angle_gamma 94.840(10)
_cell_formula_units_Z 2
_cell_length_a 7.7280(10)
_cell_length_b 8.826(2)
_cell_length_c 9.3699(9)
_cell_measurement_reflns_used 25
_cell_measurement_temperature 100
_cell_measurement_theta_max 18.2
_cell_measurement_theta_min 11.6
_cell_volume 525.57(16)
_computing_cell_refinement 'CAD4 EXPRESS'
_computing_data_collection 'CAD4 EXPRESS (Enraf-Nonius, 1993)'
_computing_data_reduction 'PROCESS in MolEN (Fair, 1990)'
_computing_molecular_graphics 'ORTEPII (Johnson, 1976)'
_computing_publication_material 'CIF IN in MolEN'
_computing_structure_refinement 'LSFM in MolEN'
_computing_structure_solution 'Direct methods (SIR; Burla et al., 1989)'
_diffrn_ambient_temperature 100
_diffrn_measurement_device Enraf_Nonius_CAD4
_diffrn_measurement_method \q/2\q
_diffrn_radiation_monochromator graphite
_diffrn_radiation_source sealed_tube
_diffrn_radiation_type MoK\a
_diffrn_radiation_wavelength 0.71073
_diffrn_reflns_av_R_equivalents 0.012
_diffrn_reflns_limit_h_max 10
_diffrn_reflns_limit_h_min -10
_diffrn_reflns_limit_k_max 12
_diffrn_reflns_limit_k_min -10
_diffrn_reflns_limit_l_max 12
_diffrn_reflns_limit_l_min -13
_diffrn_reflns_number 5166
_diffrn_reflns_theta_max 30.0
_diffrn_reflns_theta_min 2.5
_diffrn_standards_decay_% 0.1
_diffrn_standards_interval_time 60
_diffrn_standards_number 3
_exptl_absorpt_coefficient_mu 0.271
_exptl_absorpt_correction_T_max 0.92
_exptl_absorpt_correction_T_min 0.88
_exptl_absorpt_correction_type '\y scans (North et al., 1968)'
_exptl_crystal_colour colorless
_exptl_crystal_density_diffrn 1.399
_exptl_crystal_density_method none
_exptl_crystal_description fragment
_exptl_crystal_F_000 232
_exptl_crystal_size_max 0.50
_exptl_crystal_size_mid 0.42
_exptl_crystal_size_min 0.30
_refine_diff_density_max 0.53
_refine_diff_density_min -0.49
_refine_ls_abs_structure_details ' ?'
_refine_ls_extinction_method none
_refine_ls_goodness_of_fit_obs 1.955
_refine_ls_hydrogen_treatment refall
_refine_ls_matrix_type full
_refine_ls_number_constraints 0
_refine_ls_number_parameters 180
_refine_ls_number_reflns 2753
_refine_ls_number_restraints 0
_refine_ls_R_factor_all 0.050
_refine_ls_R_factor_obs .044
_refine_ls_shift/esd_max 0.017
_refine_ls_shift/esd_mean 0.003
_refine_ls_structure_factor_coef F
_refine_ls_weighting_details 'w = 4Fo^2^/(\s^2^(Fo^2^) + 0.0004 Fo^4^)'
_refine_ls_weighting_scheme calc
_refine_ls_wR_factor_all 0.058
_refine_ls_wR_factor_obs .058
_reflns_number_observed 2753
_reflns_number_total 3063
_reflns_observed_criterion >1.0\s(I)
_cod_data_source_file da1041.cif
_cod_data_source_block 2
_cod_depositor_comments
;
The following automatic conversions were performed:

'_chemical_melting_point' value '337-338 K' was changed to '337.5(5)'
- the average value was taken and precision was
estimated.

'_atom_site_thermal_displace_type' tag value 'Uij' was
replaced with 'Uani' value 15 times.

Automatic conversion script
Id: cif_fix_values 1646 2011-03-28 12:23:43Z adriana 

The following automatic conversions were performed:

'_chemical_melting_point' value '337-338 K' was changed to '337.5(5)'
- the average value was taken and precision was estimated.

Automatic conversion script
Id: cif_fix_values 1715 2011-07-08 13:25:40Z adriana 

The following automatic conversions were performed:

'_refine_ls_weighting_scheme' value '4Fo^2^/(\s^2^(Fo^2^) + 0.0004
Fo^4^)' was changed to 'calc'. New tag '_refine_ls_weighting_details'
was created. The value of the new tag was set to 'w =
4Fo^2^/(\s^2^(Fo^2^) + 0.0004 Fo^4^)'.

Automatic conversion script
Id: cif_fix_values 3143 2015-03-26 13:38:13Z robertas 
;
_cod_original_cell_volume 525.6(4)
_cod_original_sg_symbol_H-M P-1
_cod_original_formula_sum C10H11N3OS
_cod_database_code 2008450

loop_
_symmetry_equiv_pos_as_xyz
x,y,z
-x,-y,-z

loop_
_atom_site_aniso_label
_atom_site_aniso_U_11
_atom_site_aniso_U_22
_atom_site_aniso_U_33
_atom_site_aniso_U_12
_atom_site_aniso_U_13
_atom_site_aniso_U_23
_atom_site_aniso_type_symbol
S .02240(10) .01910(10) .02480(10) .00180(10) .00750(10) .00880(10) S
O1 .0212(4) .0139(3) .0228(4) .0039(3) .0063(3) .0098(3) O
N2 .0214(5) .0140(4) .0204(4) .0023(4) .0055(4) .0070(3) N
N4 .0161(4) .0139(4) .0180(4) .0035(4) .0064(3) .0080(3) N
N7 .0232(5) .0145(4) .0211(4) .0036(4) .0074(4) .0086(3) N
C3 .0168(5) .0148(4) .0147(4) .0022(4) .0078(3) .0066(3) C
C5 .0194(5) .0152(5) .0207(4) .0042(4) .0105(4) .0094(3) C
C6 .0188(5) .0143(5) .0148(4) .0038(4) .0092(3) .0063(3) C
C8 .0296(6) .0167(5) .0246(5) .0069(5) .0105(4) .0111(4) C
C9 .0330(6) .0138(5) .0217(5) .0013(5) .0141(4) .0041(4) C
C10 .0241(6) .0194(6) .0170(5) -.0003(5) .0076(4) .0020(4) C
C11 .0205(5) .0196(5) .0160(4) .0041(5) .0069(4) .0066(4) C
C12 .0159(5) .0178(5) .0199(4) .0045(4) .0073(4) .0096(3) C
C13 .0224(6) .0191(5) .0200(5) .0054(5) .0101(4) .0089(4) C
C14 .0294(6) .0271(6) .0217(5) .0111(5) .0109(4) .0131(4) C

loop_
_atom_site_label
_atom_site_fract_x
_atom_site_fract_y
_atom_site_fract_z
_atom_site_U_iso_or_equiv
_atom_site_thermal_displace_type
_atom_site_calc_flag
_atom_site_calc_attached_atom
_atom_site_type_symbol
S .72448(6) 1.10791(5) .96876(5) .02200(10) Uani ? ? S
O1 .3956(2) .90370(10) .70540(10) .0189(4) Uani ? ? O
N2 .2934(2) .72790(10) .6032(2) .0183(4) Uani ? ? N
N4 .5816(2) .76200(10) .80690(10) .0159(4) Uani ? ? N
N7 .4790(2) .39260(10) .67870(10) .0192(4) Uani ? ? N
C3 .4093(2) .6496(2) .6692(2) .0154(4) Uani ? ? C
C5 .5692(2) .9218(2) .8291(2) .0183(5) Uani ? ? C
C6 .3536(2) .4622(2) .5975(2) .0159(4) Uani ? ? C
C8 .4279(2) .2230(2) .6157(2) .0230(5) Uani ? ? C
C9 .2542(2) .1177(2) .4734(2) .0214(5) Uani ? ? C
C10 .1272(2) .1911(2) .3909(2) .0199(6) Uani ? ? C
C11 .1764(2) .3661(2) .4526(2) .0186(5) Uani ? ? C
C12 .7529(2) .7273(2) .9147(2) .0178(5) Uani ? ? C
C13 .7343(2) .7146(2) 1.0655(2) .0204(5) Uani ? ? C
C14 .8965(2) .6478(2) 1.1534(2) .0259(6) Uani ? ? C
H8 .512(3) .178(2) .670(2) .036(6) Uiso ? ? H
H9 .224(3) -.002(2) .438(2) .028(5) Uiso ? ? H
H10 .012(3) .125(2) .296(2) .033(6) Uiso ? ? H
H11 .101(3) .423(2) .400(2) .036(6) Uiso ? ? H
H12a .865(3) .821(2) .956(2) .030(6) Uiso ? ? H
H12b .774(2) .621(2) .840(2) .024(5) Uiso ? ? H
H13b .613(3) .639(2) 1.025(2) .029(5) Uiso ? ? H
H13a .739(3) .826(3) 1.150(2) .040(6) Uiso ? ? H
H14b .908(3) .656(2) 1.267(2) .035(6) Uiso ? ? H
H14c .885(3) .542(3) 1.086(2) .042(7) Uiso ? ? H
H14a 1.014(3) .708(2) 1.181(2) .032(6) Uiso ? ? H

loop_
_atom_type_symbol
_atom_type_scat_dispersion_real
_atom_type_scat_dispersion_imag
_atom_type_scat_source
C 0.002 0.002 International_Tables_Vol_IV_Table_2.3.1
H 0.000 0.000 International_Tables_Vol_IV_Table_2.3.1
N 0.004 0.003 International_Tables_Vol_IV_Table_2.3.1
O 0.008 0.006 International_Tables_Vol_IV_Table_2.3.1
S 0.110 0.124 International_Tables_Vol_IV_Table_2.3.1

loop_
_geom_angle_atom_site_label_1
_geom_angle_atom_site_label_2
_geom_angle_atom_site_label_3
_geom_angle
_geom_angle_publ_flag
N2 O1 C5 109.70(10) yes
O1 N2 C3 104.60(9) yes
C3 N4 C5 106.80(10) yes
C3 N4 C12 129.80(10) ?
C5 N4 C12 123.45(9) ?
C6 N7 C8 117.10(10) ?
N2 C3 N4 112.00(10) yes
N2 C3 C6 121.00(10) ?
N4 C3 C6 127.00(10) ?
S C5 O1 122.50(10) ?
S C5 N4 130.60(10) ?
O1 C5 N4 106.86(9) yes
N7 C6 C3 116.90(10) ?
N7 C6 C11 123.30(10) ?
C3 C6 C11 119.80(10) ?
N7 C8 C9 123.6(2) ?
N7 C8 H8 116.0(10) ?
C9 C8 H8 120.0(10) ?
C8 C9 C10 118.60(10) ?
C8 C9 H9 119.0(10) ?
C10 C9 H9 121.0(10) ?
C9 C10 C11 119.20(10) ?
C9 C10 H10 120.0(10) ?
C11 C10 H10 120.0(10) ?
C6 C11 C10 118.20(10) ?
C6 C11 H11 118.0(10) ?
C10 C11 H11 123.5(9) ?
N4 C12 C13 112.20(10) ?
N4 C12 H12a 106.0(10) ?
N4 C12 H12b 109.0(10) ?
C13 C12 H12a 111.0(10) ?
C13 C12 H12b 111.0(10) ?
H12a C12 H12b 106.0(10) ?
C12 C13 C14 110.10(10) ?
C12 C13 H13b 109.0(10) ?
C12 C13 H13a 110.0(10) ?
C14 C13 H13b 109.0(10) ?
C14 C13 H13a 109.0(10) ?
H13b C13 H13a 107.0(10) ?
C13 C14 H14b 114.0(10) ?
C13 C14 H14c 111.0(10) ?
C13 C14 H14a 112.0(10) ?
H14b C14 H14c 108(2) ?
H14b C14 H14a 103.0(10) ?
H14c C14 H14a 106(2) ?

loop_
_geom_bond_atom_site_label_1
_geom_bond_atom_site_label_2
_geom_bond_site_symmetry_1
_geom_bond_site_symmetry_2
_geom_bond_distance
_geom_bond_publ_flag
S C5 . . 1.6340(10) yes
O1 N2 . . 1.4210(10) yes
O1 C5 . . 1.350(2) yes
N2 C3 . . 1.298(2) yes
N4 C3 . . 1.3840(10) yes
N4 C5 . . 1.360(2) yes
N4 C12 . . 1.474(2) ?
N7 C6 . . 1.344(2) ?
N7 C8 . . 1.335(2) ?
C3 C6 . . 1.473(2) yes
C6 C11 . . 1.397(2) ?
C8 C9 . . 1.388(2) ?
C8 H8 . . .89(2) ?
C9 C10 . . 1.381(3) ?
C9 H9 . . .95(2) ?
C10 C11 . . 1.380(2) ?
C10 H10 . . .920(10) ?
C11 H11 . . .93(2) ?
C12 C13 . . 1.517(3) ?
C12 H12a . . .99(2) ?
C12 H12b . . 1.00(2) ?
C13 C14 . . 1.525(2) ?
C13 H13b . . .95(2) ?
C13 H13a . . .98(2) ?
C14 H14b . . 1.01(2) ?
C14 H14c . . .87(2) ?
C14 H14a . . .90(2) ?

loop_
_geom_torsion_atom_site_label_1
_geom_torsion_atom_site_label_2
_geom_torsion_atom_site_label_3
_geom_torsion_atom_site_label_4
_geom_torsion
_geom_torsion_publ_flag
C5 O1 N2 C3 -0.2(2) ?
N2 O1 C5 S 179.60(10) ?
N2 O1 C5 N4 0.9(2) ?
O1 N2 C3 N4 -0.6(2) ?
O1 N2 C3 C6 179.80(10) ?
C5 N4 C3 N2 1.1(2) ?
C5 N4 C3 C6 -179.30(10) ?
C12 N4 C3 N2 -178.40(10) ?
C12 N4 C3 C6 1.1(2) yes
C3 N4 C5 S -179.70(10) ?
C3 N4 C5 O1 -1.2(2) ?
C12 N4 C5 S -0.1(2) yes
C12 N4 C5 O1 178.40(10) ?
C3 N4 C12 C13 -86.6(2) yes
C5 N4 C12 C13 93.9(2) ?
C8 N7 C6 C3 179.10(10) ?
C8 N7 C6 C11 -0.3(2) ?
C6 N7 C8 C9 -0.3(2) ?
N2 C3 C6 N7 -177.10(10) ?
N2 C3 C6 C11 2.3(2) ?
N4 C3 C6 N7 3.3(2) yes
N4 C3 C6 C11 -177.30(10) ?
N7 C6 C11 C10 0.6(2) ?
C3 C6 C11 C10 -178.70(10) ?
N7 C8 C9 C10 0.5(3) ?
C8 C9 C10 C11 -0.2(3) ?
C9 C10 C11 C6 -0.4(2) ?
N4 C12 C13 C14 170.00(10) yes
